data_2233069
loop_
_publ_author_name
'Li, Zong-Sheng'
'Ng, Seik Weng'

_publ_section_title
;
 Diaquabis(pyridine-2-sulfonato-\k^2^<i>N</i>,<i>O</i>)cobalt(II)
;
_journal_coeditor_code ZS2164
_journal_issue 12
_journal_name_full 'Acta Crystallographica Section E'
_journal_page_first m1781
_journal_paper_doi 10.1107/S1600536811048203
_journal_volume 67
_journal_year 2011
_chemical_formula_iupac '[Co (C5 H4 N O3 S)2 (H2 O)2]'
_chemical_formula_moiety 'C10 H12 Co N2 O8 S2'
_chemical_formula_sum 'C10 H12 Co N2 O8 S2'
_chemical_formula_weight 411.29
_chemical_name_systematic
;
Diaquabis(pyridine-2-sulfonato-\k^2^<i>N</i>,<i>O</i>)cobalt(II)
;
_space_group_IT_number 15
_symmetry_cell_setting monoclinic
_symmetry_space_group_name_Hall '-C 2yc'
_symmetry_space_group_name_H-M 'C 1 2/c 1'
_atom_sites_solution_hydrogens geom
_atom_sites_solution_primary direct
_atom_sites_solution_secondary difmap
_audit_creation_method SHELXL-97
_cell_angle_alpha 90.00
_cell_angle_beta 106.7340(10)
_cell_angle_gamma 90.00
_cell_formula_units_Z 4
_cell_length_a 13.7009(9)
_cell_length_b 7.1127(5)
_cell_length_c 16.0180(11)
_cell_measurement_reflns_used 3169
_cell_measurement_temperature 296(2)
_cell_measurement_theta_max 27.60
_cell_measurement_theta_min 3.11
_cell_volume 1494.86(18)
_computing_cell_refinement 'SAINT (Bruker, 2007)'
_computing_data_collection 'APEX2 (Bruker, 2007)'
_computing_data_reduction 'SAINT (Bruker, 2007)'
_computing_molecular_graphics 'X-SEED (Barbour, 2001)'
_computing_publication_material 'publCIF (Westrip, 2010)'
_computing_structure_refinement 'SHELXL97 (Sheldrick, 2008)'
_computing_structure_solution 'SHELXS97 (Sheldrick, 2008)'
_diffrn_ambient_temperature 296(2)
_diffrn_measured_fraction_theta_full 0.987
_diffrn_measured_fraction_theta_max 0.987
_diffrn_measurement_device_type 'Bruker SMART APEX'
_diffrn_measurement_method '\w scans'
_diffrn_radiation_monochromator graphite
_diffrn_radiation_source 'fine-focus sealed tube'
_diffrn_radiation_type MoK\a
_diffrn_radiation_wavelength 0.71073
_diffrn_reflns_av_R_equivalents 0.0160
_diffrn_reflns_av_sigmaI/netI 0.0189
_diffrn_reflns_limit_h_max 11
_diffrn_reflns_limit_h_min -17
_diffrn_reflns_limit_k_max 9
_diffrn_reflns_limit_k_min -9
_diffrn_reflns_limit_l_max 20
_diffrn_reflns_limit_l_min -13
_diffrn_reflns_number 4331
_diffrn_reflns_theta_full 27.50
_diffrn_reflns_theta_max 27.50
_diffrn_reflns_theta_min 2.66
_diffrn_standards_number 0
_exptl_absorpt_coefficient_mu 1.471
_exptl_absorpt_correction_T_max 0.8096
_exptl_absorpt_correction_T_min 0.7100
_exptl_absorpt_correction_type multi-scan
_exptl_absorpt_process_details '(SADABS; Sheldrick, 1996)'
_exptl_crystal_colour yellow
_exptl_crystal_density_diffrn 1.827
_exptl_crystal_density_method 'not measured'
_exptl_crystal_description prism
_exptl_crystal_F_000 836
_exptl_crystal_size_max 0.25
_exptl_crystal_size_mid 0.20
_exptl_crystal_size_min 0.15
_refine_diff_density_max 0.345
_refine_diff_density_min -0.342
_refine_ls_extinction_method none
_refine_ls_goodness_of_fit_ref 1.031
_refine_ls_hydrogen_treatment mixed
_refine_ls_matrix_type full
_refine_ls_number_parameters 113
_refine_ls_number_reflns 1695
_refine_ls_number_restraints 3
_refine_ls_restrained_S_all 1.031
_refine_ls_R_factor_all 0.0256
_refine_ls_R_factor_gt 0.0238
_refine_ls_shift/su_max 0.001
_refine_ls_shift/su_mean 0.001
_refine_ls_structure_factor_coef Fsqd
_refine_ls_weighting_details 'calc w=1/[\s^2^(Fo^2^)+(0.0362P)^2^+1.5779P] where P=(Fo^2^+2Fc^2^)/3'
_refine_ls_weighting_scheme calc
_refine_ls_wR_factor_gt 0.0655
_refine_ls_wR_factor_ref 0.0666
_reflns_number_gt 1590
_reflns_number_total 1695
_reflns_threshold_expression I>2\s(I)
_cod_data_source_file zs2164.cif
_cod_data_source_block I
_cod_original_sg_symbol_H-M 'C 2/c'
_cod_database_code 2233069
_cod_database_fobs_code 2233069

loop_
_symmetry_equiv_pos_as_xyz
'x, y, z'
'-x, y, -z+1/2'
'x+1/2, y+1/2, z'
'-x+1/2, y+1/2, -z+1/2'
'-x, -y, -z'
'x, -y, z-1/2'
'-x+1/2, -y+1/2, -z'
'x+1/2, -y+1/2, z-1/2'

loop_
_atom_site_type_symbol
_atom_site_label
_atom_site_fract_x
_atom_site_fract_y
_atom_site_fract_z
_atom_site_U_iso_or_equiv
_atom_site_adp_type
_atom_site_calc_flag
_atom_site_refinement_flags
_atom_site_occupancy
_atom_site_symmetry_multiplicity
Co Co1 0.5000 0.69090(4) 0.7500 0.02354(11) Uani d S 1 2
S S1 0.33529(3) 0.39913(6) 0.66183(2) 0.02716(12) Uani d . 1 1
O O1 0.38590(11) 0.4900(2) 0.74481(7) 0.0379(3) Uani d . 1 1
O O2 0.37681(13) 0.21672(19) 0.65256(10) 0.0474(4) Uani d . 1 1
O O3 0.22560(11) 0.3995(3) 0.64164(10) 0.0504(4) Uani d . 1 1
O O1W 0.59993(12) 0.9037(2) 0.74438(11) 0.0467(4) Uani d D 1 1
H H11 0.6059(18) 1.001(2) 0.7743(14) 0.055(7) Uiso d D 1 1
H H12 0.6431(16) 0.902(3) 0.7169(15) 0.060(8) Uiso d D 1 1
N N1 0.44352(10) 0.6597(2) 0.61055(9) 0.0255(3) Uani d . 1 1
C C1 0.36597(12) 0.5407(2) 0.58114(9) 0.0237(3) Uani d . 1 1
C C2 0.31435(14) 0.5162(3) 0.49417(11) 0.0339(4) Uani d . 1 1
H H2 0.2589 0.4352 0.4769 0.041 Uiso calc R 1 1
C C3 0.34772(16) 0.6160(3) 0.43366(11) 0.0398(4) Uani d . 1 1
H H3 0.3149 0.6034 0.3744 0.048 Uiso calc R 1 1
C C4 0.43020(15) 0.7344(3) 0.46221(12) 0.0384(4) Uani d . 1 1
H H4 0.4551 0.7998 0.4224 0.046 Uiso calc R 1 1
C C5 0.47534(14) 0.7548(3) 0.55036(12) 0.0344(4) Uani d . 1 1
H H5 0.5299 0.8374 0.5691 0.041 Uiso calc R 1 1

loop_
_atom_site_aniso_label
_atom_site_aniso_U_11
_atom_site_aniso_U_22
_atom_site_aniso_U_33
_atom_site_aniso_U_12
_atom_site_aniso_U_13
_atom_site_aniso_U_23
Co1 0.02474(17) 0.02440(17) 0.02083(16) 0.000 0.00555(11) 0.000
S1 0.0294(2) 0.0293(2) 0.0240(2) -0.00801(15) 0.00954(16) 0.00137(14)
O1 0.0506(8) 0.0432(7) 0.0214(5) -0.0189(6) 0.0125(5) -0.0010(5)
O2 0.0711(11) 0.0282(7) 0.0465(8) 0.0001(7) 0.0228(7) 0.0063(6)
O3 0.0306(7) 0.0803(12) 0.0433(8) -0.0137(7) 0.0154(6) 0.0049(7)
O1W 0.0496(9) 0.0409(8) 0.0625(9) -0.0211(7) 0.0367(8) -0.0254(7)
N1 0.0268(7) 0.0279(7) 0.0218(6) -0.0028(5) 0.0068(5) 0.0036(5)
C1 0.0262(7) 0.0245(7) 0.0216(7) 0.0003(6) 0.0088(6) 0.0013(6)
C2 0.0371(9) 0.0382(9) 0.0246(8) -0.0068(8) 0.0060(7) -0.0044(7)
C3 0.0489(11) 0.0493(11) 0.0201(7) 0.0006(9) 0.0081(7) 0.0008(7)
C4 0.0488(11) 0.0418(10) 0.0291(8) 0.0012(9) 0.0184(8) 0.0109(8)
C5 0.0364(9) 0.0346(9) 0.0335(9) -0.0077(8) 0.0119(7) 0.0070(7)

loop_
_atom_type_symbol
_atom_type_description
_atom_type_scat_dispersion_real
_atom_type_scat_dispersion_imag
_atom_type_scat_source
C C 0.0033 0.0016 'International Tables Vol C Tables 4.2.6.8 and 6.1.1.4'
H H 0.0000 0.0000 'International Tables Vol C Tables 4.2.6.8 and 6.1.1.4'
N N 0.0061 0.0033 'International Tables Vol C Tables 4.2.6.8 and 6.1.1.4'
O O 0.0106 0.0060 'International Tables Vol C Tables 4.2.6.8 and 6.1.1.4'
S S 0.1246 0.1234 'International Tables Vol C Tables 4.2.6.8 and 6.1.1.4'
Co Co 0.3494 0.9721 'International Tables Vol C Tables 4.2.6.8 and 6.1.1.4'

loop_
_geom_angle_atom_site_label_1
_geom_angle_atom_site_label_2
_geom_angle_atom_site_label_3
_geom_angle_site_symmetry_1
_geom_angle_site_symmetry_3
_geom_angle
O1W Co1 O1W . 2_656 85.45(9)
O1W Co1 O1 . . 173.62(6)
O1W Co1 O1 2_656 . 90.29(6)
O1W Co1 O1 . 2_656 90.29(6)
O1W Co1 O1 2_656 2_656 173.61(6)
O1 Co1 O1 . 2_656 94.34(8)
O1W Co1 N1 . . 94.31(6)
O1W Co1 N1 2_656 . 94.36(6)
O1 Co1 N1 . . 81.26(5)
O1 Co1 N1 2_656 . 90.69(5)
O1W Co1 N1 . 2_656 94.36(6)
O1W Co1 N1 2_656 2_656 94.31(6)
O1 Co1 N1 . 2_656 90.69(5)
O1 Co1 N1 2_656 2_656 81.26(5)
N1 Co1 N1 . 2_656 168.19(8)
O2 S1 O3 . . 113.26(10)
O2 S1 O1 . . 113.20(9)
O3 S1 O1 . . 113.19(9)
O2 S1 C1 . . 104.56(8)
O3 S1 C1 . . 106.52(8)
O1 S1 C1 . . 105.11(7)
S1 O1 Co1 . . 119.31(7)
Co1 O1W H11 . . 122.9(16)
Co1 O1W H12 . . 126.6(16)
H11 O1W H12 . . 110.3(15)
C1 N1 C5 . . 117.02(14)
C1 N1 Co1 . . 116.31(10)
C5 N1 Co1 . . 126.58(12)
N1 C1 C2 . . 124.14(15)
N1 C1 S1 . . 115.65(11)
C2 C1 S1 . . 120.12(13)
C1 C2 C3 . . 117.83(17)
C1 C2 H2 . . 121.1
C3 C2 H2 . . 121.1
C4 C3 C2 . . 119.14(16)
C4 C3 H3 . . 120.4
C2 C3 H3 . . 120.4
C3 C4 C5 . . 119.23(17)
C3 C4 H4 . . 120.4
C5 C4 H4 . . 120.4
N1 C5 C4 . . 122.56(17)
N1 C5 H5 . . 118.7
C4 C5 H5 . . 118.7

loop_
_geom_bond_atom_site_label_1
_geom_bond_atom_site_label_2
_geom_bond_site_symmetry_2
_geom_bond_distance
Co1 O1W . 2.0601(14)
Co1 O1W 2_656 2.0601(13)
Co1 O1 . 2.1018(13)
Co1 O1 2_656 2.1018(13)
Co1 N1 . 2.1545(13)
Co1 N1 2_656 2.1545(13)
S1 O2 . 1.4414(15)
S1 O3 . 1.4432(14)
S1 O1 . 1.4612(13)
S1 C1 . 1.7814(15)
O1W H11 . 0.833(9)
O1W H12 . 0.832(9)
N1 C1 . 1.334(2)
N1 C5 . 1.349(2)
C1 C2 . 1.380(2)
C2 C3 . 1.381(3)
C2 H2 . 0.9300
C3 C4 . 1.378(3)
C3 H3 . 0.9300
C4 C5 . 1.376(3)
C4 H4 . 0.9300
C5 H5 . 0.9300

loop_
_geom_hbond_atom_site_label_D
_geom_hbond_atom_site_label_H
_geom_hbond_atom_site_label_A
_geom_hbond_site_symmetry_A
_geom_hbond_distance_DH
_geom_hbond_distance_HA
_geom_hbond_distance_DA
_geom_hbond_angle_DHA
_geom_hbond_publ_flag
O1w H11 O2 2_666 0.830(10) 1.900(10) 2.735(2) 177(3) yes
O1w H12 O3 3 0.830(10) 1.880(10) 2.703(2) 172(3) yes

loop_
_geom_torsion_atom_site_label_1
_geom_torsion_atom_site_label_2
_geom_torsion_atom_site_label_3
_geom_torsion_atom_site_label_4
_geom_torsion_site_symmetry_1
_geom_torsion
O2 S1 O1 Co1 . 98.03(11)
O3 S1 O1 Co1 . -131.35(10)
C1 S1 O1 Co1 . -15.48(11)
O1W Co1 O1 S1 2_656 104.28(10)
O1 Co1 O1 S1 2_656 -80.13(9)
N1 Co1 O1 S1 . 9.91(10)
N1 Co1 O1 S1 2_656 -161.41(10)
O1W Co1 N1 C1 . -174.23(12)
O1W Co1 N1 C1 2_656 -88.48(12)
O1 Co1 N1 C1 . 1.14(12)
O1 Co1 N1 C1 2_656 95.43(12)
N1 Co1 N1 C1 2_656 48.64(11)
O1W Co1 N1 C5 . 2.33(15)
O1W Co1 N1 C5 2_656 88.09(15)
O1 Co1 N1 C5 . 177.71(16)
O1 Co1 N1 C5 2_656 -88.01(15)
N1 Co1 N1 C5 2_656 -134.79(15)
C5 N1 C1 C2 . -3.1(3)
Co1 N1 C1 C2 . 173.84(14)
C5 N1 C1 S1 . 173.39(13)
Co1 N1 C1 S1 . -9.71(16)
O2 S1 C1 N1 . -103.32(14)
O3 S1 C1 N1 . 136.50(14)
O1 S1 C1 N1 . 16.13(15)
O2 S1 C1 C2 . 73.28(16)
O3 S1 C1 C2 . -46.89(17)
O1 S1 C1 C2 . -167.27(15)
N1 C1 C2 C3 . 2.6(3)
S1 C1 C2 C3 . -173.66(14)
C1 C2 C3 C4 . 0.0(3)
C2 C3 C4 C5 . -2.0(3)
C1 N1 C5 C4 . 0.9(3)
Co1 N1 C5 C4 . -175.65(14)
C3 C4 C5 N1 . 1.6(3)
